data_1519253
loop_
_publ_author_name
'Jones, Ray'
'Coles, Simon J.'
'Hursthouse, Michael B.'

_publ_section_title
;
 C21H24Cl2N4O4
;
_journal_name_full 'Crystal Structure Report Archive'
_journal_page_first 773
_journal_year 2000
_chemical_formula_sum 'C21 H24 Cl2 N4 O4'
_chemical_formula_weight 467.34
_space_group_IT_number 2
_symmetry_cell_setting triclinic
_symmetry_space_group_name_Hall '-P 1'
_symmetry_space_group_name_H-M 'P -1'
_atom_sites_solution_hydrogens geom
_atom_sites_solution_primary direct
_atom_sites_solution_secondary difmap
_cell_angle_alpha 100.36(3)
_cell_angle_beta 101.24(3)
_cell_angle_gamma 93.97(3)
_cell_formula_units_Z 2
_cell_length_a 6.5051(13)
_cell_length_b 10.758(2)
_cell_length_c 16.079(3)
_cell_measurement_reflns_used 9455
_cell_measurement_temperature 150(2)
_cell_measurement_theta_max 34.34
_cell_measurement_theta_min 2.91
_cell_volume 1079.3(4)
_computing_cell_refinement 'DENZO, COLLECT'
_computing_data_collection
;
'DENZO (Otwinowski and Minor, 1997) & COLLECT (Hooft, 1998) '
;
_computing_data_reduction 'DENZO, COLLECT'
_computing_molecular_graphics 'CAMERON (Watkin, Pearce 1995)'
_computing_publication_material SHELXL-97
_computing_structure_refinement 'SHELXL-97 (Sheldrick, 2008)'
_computing_structure_solution 'SHELXS-97 (Sheldrick, 2008)'
_diffrn_ambient_temperature 150(2)
_diffrn_detector_area_resol_mean 9.091
_diffrn_measured_fraction_theta_full 0.998
_diffrn_measured_fraction_theta_max 0.998
_diffrn_measurement_device_type 'Nonius KappaCCD Area Detector'
_diffrn_measurement_method 'Phi and Omega scans to fill Ewald Sphere'
_diffrn_radiation_monochromator graphite
_diffrn_radiation_source 'Nonius FR591 rotating anode'
_diffrn_radiation_type MoK\a
_diffrn_radiation_wavelength 0.71073
_diffrn_reflns_av_R_equivalents 0.0728
_diffrn_reflns_av_sigmaI/netI 0.0622
_diffrn_reflns_limit_h_max 8
_diffrn_reflns_limit_h_min -8
_diffrn_reflns_limit_k_max 13
_diffrn_reflns_limit_k_min -13
_diffrn_reflns_limit_l_max 20
_diffrn_reflns_limit_l_min -20
_diffrn_reflns_number 20953
_diffrn_reflns_theta_full 27.50
_diffrn_reflns_theta_max 27.50
_diffrn_reflns_theta_min 2.95
_exptl_absorpt_coefficient_mu 0.337
_exptl_absorpt_correction_T_max 0.9933
_exptl_absorpt_correction_T_min 0.8769
_exptl_absorpt_correction_type empirical
_exptl_absorpt_process_details 'SORTAV (R. H. Blessing, 1995, 1997)'
_exptl_crystal_colour colourless
_exptl_crystal_density_diffrn 1.438
_exptl_crystal_density_method 'not measured'
_exptl_crystal_description needle
_exptl_crystal_F_000 488
_exptl_crystal_size_max 0.40
_exptl_crystal_size_mid 0.04
_exptl_crystal_size_min 0.02
_refine_diff_density_max 0.291
_refine_diff_density_min -0.335
_refine_diff_density_rms 0.059
_refine_ls_extinction_coef 0.011(2)
_refine_ls_extinction_expression Fc^*^=kFc[1+0.001xFc^2^\l^3^/sin(2\q)]^-1/4^
_refine_ls_extinction_method SHELXL
_refine_ls_goodness_of_fit_ref 1.035
_refine_ls_hydrogen_treatment constr
_refine_ls_matrix_type full
_refine_ls_number_parameters 283
_refine_ls_number_reflns 4955
_refine_ls_number_restraints 0
_refine_ls_restrained_S_all 1.035
_refine_ls_R_factor_all 0.0767
_refine_ls_R_factor_gt 0.0449
_refine_ls_shift/su_max 0.009
_refine_ls_shift/su_mean 0.001
_refine_ls_structure_factor_coef Fsqd
_refine_ls_weighting_details 'calc w=1/[\s^2^(Fo^2^)+(0.0618P)^2^+0.0000P] where P=(Fo^2^+2Fc^2^)/3'
_refine_ls_weighting_scheme calc
_refine_ls_wR_factor_gt 0.1053
_refine_ls_wR_factor_ref 0.1182
_reflns_number_gt 3418
_reflns_number_total 4955
_reflns_threshold_expression >2sigma(I)
_cod_data_source_file eCrystal-773.cif
_cod_data_source_block s92
_cod_depositor_comments
;
Citation :
Jones, Ray and Coles, Simon J. and Hursthouse, Michael B. (2000) 
University of Southampton, Crystal Structure Report Archive. 

More at:
http://ecrystals.chem.soton.ac.uk/773/

The following automatic conversions were performed:

'_symmetry_cell_setting' value 'Triclinic' changed to 'triclinic'
according to the built-in table from CIF Core dictionary named
'cif_core.dic' version 2.4.1 from 2010-06-29.

'_exptl_absorpt_correction_type' value 'Empirical' changed to
'empirical' according to the built-in table from CIF Core dictionary
named 'cif_core.dic' version 2.4.1 from 2010-06-29.

Automatic conversion script
Id: cif_fix_values 3105 2015-03-04 15:46:00Z robertas 
;
_cod_original_sg_symbol_H-M P-1
_cod_database_code 1519253

loop_
_symmetry_equiv_pos_as_xyz
'x, y, z'
'-x, -y, -z'

loop_
_atom_site_label
_atom_site_type_symbol
_atom_site_fract_x
_atom_site_fract_y
_atom_site_fract_z
_atom_site_U_iso_or_equiv
_atom_site_adp_type
_atom_site_occupancy
_atom_site_symmetry_multiplicity
_atom_site_calc_flag
_atom_site_refinement_flags
_atom_site_disorder_assembly
_atom_site_disorder_group
Cl1 Cl 0.30440(8) 0.51320(5) 0.19550(3) 0.04251(17) Uani 1 1 d . . .
Cl2 Cl -0.08978(8) 0.61425(5) 0.21983(4) 0.04547(18) Uani 1 1 d . . .
O1 O 0.88159(19) 0.27677(12) 0.32131(8) 0.0302(3) Uani 1 1 d . . .
O2 O 0.35705(17) 0.08752(12) 0.41881(8) 0.0293(3) Uani 1 1 d . . .
O3 O 0.38103(18) -0.39405(12) 0.42034(8) 0.0314(3) Uani 1 1 d . . .
O4 O 0.99900(17) -0.17137(12) 0.42186(8) 0.0271(3) Uani 1 1 d . . .
N1 N 0.7568(2) 0.01996(15) 0.19686(9) 0.0250(3) Uani 1 1 d . . .
N2 N 0.6727(2) -0.13425(14) 0.27327(9) 0.0212(3) Uani 1 1 d . . .
N3 N 0.5844(2) 0.19674(14) 0.35897(9) 0.0233(3) Uani 1 1 d . . .
N4 N 0.7145(2) -0.30847(14) 0.42209(9) 0.0217(3) Uani 1 1 d . . .
C1 C 0.6757(3) 0.2209(2) 0.10452(12) 0.0371(5) Uani 1 1 d . . .
H1 H 0.5861 0.2003 0.1413 0.044 Uiso 1 1 calc R . .
C2 C 0.6267(4) 0.3120(2) 0.05583(13) 0.0464(6) Uani 1 1 d . . .
H2 H 0.5039 0.3539 0.0593 0.056 Uiso 1 1 calc R . .
C3 C 0.7546(5) 0.3426(2) 0.00228(14) 0.0553(7) Uani 1 1 d . . .
H3 H 0.7214 0.4063 -0.0306 0.066 Uiso 1 1 calc R . .
C4 C 0.9293(5) 0.2812(3) -0.00351(14) 0.0586(7) Uani 1 1 d . . .
H4 H 1.0169 0.3019 -0.0410 0.070 Uiso 1 1 calc R . .
C5 C 0.9801(4) 0.1891(2) 0.04477(13) 0.0438(6) Uani 1 1 d . . .
H5 H 1.1016 0.1464 0.0398 0.053 Uiso 1 1 calc R . .
C6 C 0.8549(3) 0.15873(19) 0.10030(12) 0.0325(5) Uani 1 1 d . . .
C7 C 0.9231(3) 0.0665(2) 0.15839(12) 0.0309(4) Uani 1 1 d . . .
H7A H 0.9736 -0.0068 0.1243 0.037 Uiso 1 1 calc R . .
H7B H 1.0429 0.1090 0.2052 0.037 Uiso 1 1 calc R . .
C8 C 0.5995(3) -0.07803(19) 0.14014(12) 0.0321(5) Uani 1 1 d . . .
H8A H 0.6663 -0.1462 0.1086 0.039 Uiso 1 1 calc R . .
H8B H 0.5009 -0.0419 0.0981 0.039 Uiso 1 1 calc R . .
C9 C 0.4897(3) -0.12602(19) 0.20479(11) 0.0286(4) Uani 1 1 d . . .
H9A H 0.3952 -0.0653 0.2262 0.034 Uiso 1 1 calc R . .
H9B H 0.4081 -0.2101 0.1800 0.034 Uiso 1 1 calc R . .
C10 C 0.8351(2) -0.03212(17) 0.27382(11) 0.0218(4) Uani 1 1 d . . .
H10 H 0.9721 -0.0673 0.2701 0.026 Uiso 1 1 calc R . .
C11 C 0.8596(2) 0.06758(16) 0.36003(10) 0.0198(4) Uani 1 1 d . . .
H11 H 1.0064 0.0787 0.3955 0.024 Uiso 1 1 calc R . .
C12 C 0.7869(3) 0.19166(17) 0.34316(11) 0.0222(4) Uani 1 1 d . . .
C13 C 0.4569(3) 0.29989(19) 0.34472(13) 0.0333(5) Uani 1 1 d . . .
H13A H 0.3083 0.2657 0.3246 0.050 Uiso 1 1 calc R . .
H13B H 0.5024 0.3416 0.3010 0.050 Uiso 1 1 calc R . .
H13C H 0.4741 0.3618 0.3990 0.050 Uiso 1 1 calc R . .
C14 C 0.5230(2) 0.09855(17) 0.39561(10) 0.0212(4) Uani 1 1 d . . .
C15 C 0.6993(2) 0.01433(16) 0.40656(11) 0.0191(4) Uani 1 1 d . . .
H15 H 0.7635 0.0217 0.4693 0.023 Uiso 1 1 calc R . .
C16 C 0.6428(2) -0.12670(16) 0.36180(10) 0.0191(4) Uani 1 1 d . . .
C17 C 0.4369(2) -0.19653(17) 0.36993(11) 0.0224(4) Uani 1 1 d . . .
H17A H 0.3665 -0.1413 0.4094 0.027 Uiso 1 1 calc R . .
H17B H 0.3398 -0.2219 0.3127 0.027 Uiso 1 1 calc R . .
C18 C 0.4965(2) -0.31140(17) 0.40561(11) 0.0224(4) Uani 1 1 d . . .
C19 C 0.8312(3) -0.40343(19) 0.45858(13) 0.0325(5) Uani 1 1 d . . .
H19A H 0.8340 -0.4762 0.4125 0.049 Uiso 1 1 calc R . .
H19B H 0.7625 -0.4318 0.5020 0.049 Uiso 1 1 calc R . .
H19C H 0.9758 -0.3663 0.4858 0.049 Uiso 1 1 calc R . .
C20 C 0.8112(2) -0.20131(17) 0.40519(10) 0.0202(4) Uani 1 1 d . . .
C21 C 0.0657(3) 0.4886(2) 0.23010(14) 0.0382(5) Uani 1 1 d . . .
H21A H -0.0148 0.4084 0.1953 0.046 Uiso 1 1 calc R . .
H21B H 0.0977 0.4796 0.2914 0.046 Uiso 1 1 calc R . .

loop_
_atom_site_aniso_label
_atom_site_aniso_U_11
_atom_site_aniso_U_22
_atom_site_aniso_U_33
_atom_site_aniso_U_23
_atom_site_aniso_U_13
_atom_site_aniso_U_12
Cl1 0.0539(3) 0.0398(4) 0.0418(3) 0.0151(2) 0.0209(2) 0.0106(2)
Cl2 0.0466(3) 0.0389(4) 0.0492(3) 0.0051(3) 0.0076(2) 0.0097(2)
O1 0.0333(7) 0.0228(8) 0.0361(7) 0.0091(6) 0.0107(6) -0.0042(5)
O2 0.0198(6) 0.0284(8) 0.0433(8) 0.0104(6) 0.0113(5) 0.0046(5)
O3 0.0275(7) 0.0270(8) 0.0416(8) 0.0134(6) 0.0077(6) -0.0023(6)
O4 0.0172(6) 0.0277(8) 0.0369(7) 0.0080(6) 0.0049(5) 0.0034(5)
N1 0.0279(8) 0.0252(9) 0.0224(8) 0.0069(7) 0.0060(6) -0.0010(6)
N2 0.0208(7) 0.0205(8) 0.0220(7) 0.0046(6) 0.0041(5) -0.0005(6)
N3 0.0215(7) 0.0189(8) 0.0309(8) 0.0075(7) 0.0060(6) 0.0037(6)
N4 0.0206(7) 0.0193(9) 0.0273(8) 0.0091(6) 0.0048(6) 0.0050(6)
C1 0.0505(12) 0.0336(13) 0.0258(10) 0.0068(9) 0.0061(9) -0.0016(9)
C2 0.0693(15) 0.0349(14) 0.0302(11) 0.0051(10) 0.0013(10) 0.0020(11)
C3 0.099(2) 0.0320(14) 0.0298(12) 0.0111(10) 0.0021(12) -0.0060(13)
C4 0.097(2) 0.0472(17) 0.0327(13) 0.0115(11) 0.0225(13) -0.0195(14)
C5 0.0606(14) 0.0385(14) 0.0326(11) 0.0052(10) 0.0167(10) -0.0081(10)
C6 0.0483(12) 0.0249(11) 0.0219(9) 0.0018(8) 0.0085(8) -0.0078(9)
C7 0.0332(10) 0.0311(12) 0.0309(10) 0.0067(9) 0.0136(8) 0.0005(8)
C8 0.0385(11) 0.0314(12) 0.0240(10) 0.0066(8) 0.0026(8) -0.0044(8)
C9 0.0278(9) 0.0294(11) 0.0255(10) 0.0071(8) -0.0003(7) -0.0054(8)
C10 0.0211(8) 0.0216(10) 0.0248(9) 0.0073(8) 0.0074(7) 0.0031(7)
C11 0.0175(8) 0.0195(10) 0.0225(9) 0.0053(7) 0.0043(6) 0.0004(7)
C12 0.0215(8) 0.0219(10) 0.0206(9) 0.0003(7) 0.0034(6) -0.0017(7)
C13 0.0317(10) 0.0245(11) 0.0481(12) 0.0152(9) 0.0094(8) 0.0097(8)
C14 0.0195(8) 0.0206(10) 0.0226(9) 0.0031(7) 0.0037(7) 0.0005(7)
C15 0.0159(8) 0.0193(10) 0.0219(9) 0.0055(7) 0.0031(6) 0.0004(6)
C16 0.0174(8) 0.0187(10) 0.0220(9) 0.0058(7) 0.0039(6) 0.0034(6)
C17 0.0180(8) 0.0222(10) 0.0272(9) 0.0068(8) 0.0039(7) 0.0013(7)
C18 0.0223(9) 0.0205(10) 0.0232(9) 0.0038(7) 0.0040(7) -0.0015(7)
C19 0.0294(10) 0.0260(11) 0.0438(12) 0.0151(9) 0.0031(8) 0.0065(8)
C20 0.0198(9) 0.0200(10) 0.0205(9) 0.0026(7) 0.0053(6) 0.0020(7)
C21 0.0452(12) 0.0279(12) 0.0424(12) 0.0100(10) 0.0100(9) 0.0001(9)

loop_
_atom_type_symbol
_atom_type_description
_atom_type_scat_dispersion_real
_atom_type_scat_dispersion_imag
_atom_type_scat_source
C C 0.0033 0.0016 'International Tables Vol C Tables 4.2.6.8 and 6.1.1.4'
H H 0.0000 0.0000 'International Tables Vol C Tables 4.2.6.8 and 6.1.1.4'
N N 0.0061 0.0033 'International Tables Vol C Tables 4.2.6.8 and 6.1.1.4'
O O 0.0106 0.0060 'International Tables Vol C Tables 4.2.6.8 and 6.1.1.4'
Cl Cl 0.1484 0.1585 'International Tables Vol C Tables 4.2.6.8 and 6.1.1.4'

loop_
_geom_angle_atom_site_label_1
_geom_angle_atom_site_label_2
_geom_angle_atom_site_label_3
_geom_angle
_geom_angle_site_symmetry_1
_geom_angle_site_symmetry_3
C7 N1 C8 115.84(14) . .
C7 N1 C10 113.40(14) . .
C8 N1 C10 105.78(14) . .
C16 N2 C10 108.14(13) . .
C16 N2 C9 118.78(12) . .
C10 N2 C9 107.19(13) . .
C14 N3 C12 112.73(14) . .
C14 N3 C13 123.10(14) . .
C12 N3 C13 124.01(15) . .
C20 N4 C18 112.61(15) . .
C20 N4 C19 122.79(14) . .
C18 N4 C19 124.49(15) . .
C2 C1 C6 120.6(2) . .
C3 C2 C1 120.3(2) . .
C4 C3 C2 119.8(2) . .
C3 C4 C5 120.6(2) . .
C4 C5 C6 120.4(2) . .
C5 C6 C1 118.3(2) . .
C5 C6 C7 119.64(19) . .
C1 C6 C7 121.93(17) . .
N1 C7 C6 113.48(15) . .
N1 C8 C9 101.25(14) . .
N2 C9 C8 100.56(13) . .
N1 C10 N2 105.18(13) . .
N1 C10 C11 112.78(14) . .
N2 C10 C11 107.91(13) . .
C12 C11 C15 104.91(13) . .
C12 C11 C10 111.40(14) . .
C15 C11 C10 104.41(13) . .
O1 C12 N3 123.47(17) . .
O1 C12 C11 128.49(15) . .
N3 C12 C11 108.02(14) . .
O2 C14 N3 124.01(16) . .
O2 C14 C15 126.98(16) . .
N3 C14 C15 108.91(13) . .
C14 C15 C11 103.87(14) . .
C14 C15 C16 116.11(13) . .
C11 C15 C16 105.37(13) . .
N2 C16 C17 115.12(13) . .
N2 C16 C20 105.93(13) . .
C17 C16 C20 102.87(13) . .
N2 C16 C15 105.97(14) . .
C17 C16 C15 118.82(14) . .
C20 C16 C15 107.13(13) . .
C18 C17 C16 106.12(13) . .
O3 C18 N4 123.52(17) . .
O3 C18 C17 127.92(15) . .
N4 C18 C17 108.54(14) . .
O4 C20 N4 124.98(16) . .
O4 C20 C16 125.87(16) . .
N4 C20 C16 109.15(13) . .
Cl2 C21 Cl1 112.02(12) . .

loop_
_geom_bond_atom_site_label_1
_geom_bond_atom_site_label_2
_geom_bond_distance
_geom_bond_site_symmetry_2
Cl1 C21 1.767(2) .
Cl2 C21 1.756(2) .
O1 C12 1.210(2) .
O2 C14 1.2137(19) .
O3 C18 1.210(2) .
O4 C20 1.2062(19) .
N1 C7 1.450(2) .
N1 C8 1.460(2) .
N1 C10 1.466(2) .
N2 C16 1.463(2) .
N2 C10 1.468(2) .
N2 C9 1.475(2) .
N3 C14 1.371(2) .
N3 C12 1.392(2) .
N3 C13 1.455(2) .
N4 C20 1.370(2) .
N4 C18 1.388(2) .
N4 C19 1.454(2) .
C1 C2 1.377(3) .
C1 C6 1.391(3) .
C2 C3 1.373(3) .
C3 C4 1.364(4) .
C4 C5 1.384(3) .
C5 C6 1.385(3) .
C6 C7 1.512(3) .
C8 C9 1.513(3) .
C10 C11 1.566(2) .
C11 C12 1.499(2) .
C11 C15 1.533(2) .
C14 C15 1.513(2) .
C15 C16 1.543(2) .
C16 C17 1.530(2) .
C16 C20 1.535(2) .
C17 C18 1.497(3) .
